data_4339474
loop_
_publ_author_name
'Habata, Yoichi'
'Okazaki, Chizuko'
'Ogura, Kinuko'
'Akabori, Sadatoshi'
'Zhang, Xian X.'
'Bradshaw, Jerald S.'

_publ_section_title
;
 Polymer-like structures of LiSCN, NaSCN, KSCN, RbSCN, and CsSCN complexes
 with an armed monoaza-15-crown-5 ether bearing a
 3',5'-difluoro-4'-hydroxybenzyl group.
;
_journal_issue 20
_journal_name_full 'Inorganic chemistry'
_journal_page_first 8264
_journal_page_last 8270
_journal_paper_doi 10.1021/ic7011606
_journal_volume 46
_journal_year 2007
_chemical_formula_moiety 'C18 H25 F2 N2 O5 Rb S '
_chemical_formula_sum 'C18 H25 F2 N2 O5 Rb S'
_chemical_formula_weight 504.93
_space_group_IT_number 14
_symmetry_cell_setting monoclinic
_symmetry_Int_Tables_number 14
_symmetry_space_group_name_Hall '-P 2yn'
_symmetry_space_group_name_H-M 'P 1 21/n 1'
_cell_angle_alpha 90.0000
_cell_angle_beta 93.72(2)
_cell_angle_gamma 90.0000
_cell_formula_units_Z 4
_cell_length_a 8.875(3)
_cell_length_b 18.627(4)
_cell_length_c 13.359(3)
_cell_measurement_reflns_used 25
_cell_measurement_temperature 296.1
_cell_measurement_theta_max 11.7
_cell_measurement_theta_min 10.1
_cell_volume 2203.8(10)
_computing_cell_refinement 'MSC/AFC Diffractometer Control'
_computing_data_collection 'MSC/AFC Diffractometer Control'
_computing_data_reduction CrystalStructure
_computing_publication_material 'CrystalStructure 3.8'
_computing_structure_refinement CRYSTALS
_computing_structure_solution 'DIRDIF99 (PATTY)'
_diffrn_measured_fraction_theta_full 0.255
_diffrn_measured_fraction_theta_max 0.255
_diffrn_measurement_device_type 'Rigaku AFC5S'
_diffrn_measurement_method \w-2\q
_diffrn_radiation_type 'Mo K\a'
_diffrn_radiation_wavelength 0.71069
_diffrn_reflns_av_R_equivalents 0.062
_diffrn_reflns_limit_h_max 10
_diffrn_reflns_limit_h_min 0
_diffrn_reflns_limit_k_max 22
_diffrn_reflns_limit_k_min 0
_diffrn_reflns_limit_l_max 15
_diffrn_reflns_limit_l_min -15
_diffrn_reflns_number 4146
_diffrn_reflns_theta_full 25.00
_diffrn_reflns_theta_max 25.00
_diffrn_standards_decay_% 0.60
_diffrn_standards_interval_count 0
_diffrn_standards_number 3
_exptl_absorpt_coefficient_mu 2.384
_exptl_absorpt_correction_type none
_exptl_crystal_colour colorless
_exptl_crystal_density_diffrn 1.522
_exptl_crystal_density_method 'not measured'
_exptl_crystal_description prismatic
_exptl_crystal_F_000 1032.00
_exptl_crystal_size_max 0.25
_exptl_crystal_size_mid 0.25
_exptl_crystal_size_min 0.10
_refine_diff_density_max 1.61
_refine_diff_density_min -0.79
_refine_ls_extinction_method none
_refine_ls_goodness_of_fit_ref 1.026
_refine_ls_hydrogen_treatment noref
_refine_ls_number_parameters 262
_refine_ls_number_reflns 1209
_refine_ls_R_factor_gt 0.0596
_refine_ls_shift/su_max 0.0033
_refine_ls_structure_factor_coef F
_refine_ls_weighting_details 'w = 1.0'
_refine_ls_weighting_scheme unit
_refine_ls_wR_factor_ref 0.1676
_reflns_number_gt 1235
_reflns_number_total 3883
_reflns_threshold_expression F^2^>2.0\s(F^2^)
_cod_data_source_file ic7011606-file002.cif
_cod_data_source_block haba020/aza15FRbSCN
_cod_original_formula_sum 'C18 H25 F2 N2 O5 Rb S '
_cod_database_code 4339474

loop_
_symmetry_equiv_pos_site_id
_symmetry_equiv_pos_as_xyz
1 +X,+Y,+Z
2 1/2-X,1/2+Y,1/2-Z
3 -X,-Y,-Z
4 1/2+X,1/2-Y,1/2+Z

loop_
_atom_site_label
_atom_site_type_symbol
_atom_site_fract_x
_atom_site_fract_y
_atom_site_fract_z
_atom_site_U_iso_or_equiv
_atom_site_adp_type
_atom_site_occupancy
_atom_site_symmetry_multiplicity
_atom_site_calc_flag
_atom_site_refinement_flags
Rb(1) Rb 1.10075(10) 0.11553(6) 1.38322(6) 0.0855(3) Uani 1.00 1 d .
S(1) S 1.1261(3) 0.03227(17) 1.6165(2) 0.1095(12) Uani 1.00 1 d .
F(1) F 0.4266(6) 0.3066(3) 1.0352(4) 0.105(2) Uani 1.00 1 d .
F(2) F 0.4370(6) 0.0678(2) 0.9443(4) 0.125(2) Uani 1.00 1 d .
O(1) O 1.1830(9) 0.2516(5) 1.2837(7) 0.162(4) Uani 1.00 1 d .
O(2) O 1.3908(8) 0.1853(4) 1.4209(5) 0.096(3) Uani 1.00 1 d .
O(3) O 1.3774(8) 0.0376(4) 1.3729(5) 0.098(2) Uani 1.00 1 d .
O(4) O 1.1932(8) 0.0523(4) 1.1950(4) 0.105(3) Uani 1.00 1 d .
O(5) O 0.3067(7) 0.2014(3) 0.9206(4) 0.083(2) Uani 1.00 1 d .
N(1) N 0.9544(8) 0.1613(4) 1.1776(5) 0.070(2) Uani 1.00 1 d .
N(2) N 1.1967(12) 0.1093(5) 1.7867(7) 0.127(4) Uani 1.00 1 d .
C(1) C 0.9876(14) 0.2371(8) 1.1574(9) 0.144(6) Uani 1.00 1 d .
C(2) C 1.1141(16) 0.2682(6) 1.2039(10) 0.128(5) Uani 1.00 1 d .
C(3) C 1.3073(16) 0.2814(6) 1.3269(12) 0.148(6) Uani 1.00 1 d .
C(4) C 1.4218(15) 0.2417(10) 1.3613(10) 0.148(7) Uani 1.00 1 d .
C(5) C 1.5085(19) 0.1358(11) 1.4337(16) 0.213(9) Uani 1.00 1 d .
C(6) C 1.504(2) 0.0755(9) 1.4076(17) 0.182(8) Uani 1.00 1 d .
C(7) C 1.3989(16) -0.0011(9) 1.2868(11) 0.182(7) Uani 1.00 1 d .
C(8) C 1.2916(19) -0.0017(6) 1.2142(10) 0.137(6) Uani 1.00 1 d .
C(9) C 1.090(2) 0.0566(6) 1.1211(8) 0.145(6) Uani 1.00 1 d .
C(10) C 0.9993(14) 0.1146(9) 1.1015(8) 0.136(5) Uani 1.00 1 d .
C(11) C 0.8041(10) 0.1496(4) 1.2055(5) 0.063(3) Uani 1.00 1 d .
C(12) C 0.6758(9) 0.1634(5) 1.1271(5) 0.055(3) Uani 1.00 1 d .
C(13) C 0.6125(10) 0.2303(5) 1.1156(6) 0.068(3) Uani 1.00 1 d .
C(14) C 0.4928(11) 0.2399(5) 1.0458(7) 0.070(3) Uani 1.00 1 d .
C(15) C 0.4272(10) 0.1884(5) 0.9846(6) 0.057(3) Uani 1.00 1 d .
C(16) C 0.4951(10) 0.1224(6) 0.9998(6) 0.066(3) Uani 1.00 1 d .
C(17) C 0.6145(9) 0.1090(4) 1.0691(6) 0.068(3) Uani 1.00 1 d .
C(18) C 1.1672(11) 0.0778(5) 1.7151(8) 0.085(4) Uani 1.00 1 d .
H(1) H 0.9086 0.0955 1.0654 0.161 Uiso 1.00 1 c R
H(2) H 1.0514 0.1419 1.0529 0.161 Uiso 1.00 1 c R
H(3) H 1.1413 0.0461 1.0600 0.172 Uiso 1.00 1 c R
H(4) H 1.0214 0.0155 1.1280 0.172 Uiso 1.00 1 c R
H(5) H 1.2416 -0.0471 1.2202 0.173 Uiso 1.00 1 c R
H(6) H 1.3496 -0.0082 1.1513 0.173 Uiso 1.00 1 c R
H(7) H 1.4919 0.0148 1.2578 0.199 Uiso 1.00 1 c R
H(8) H 1.4191 -0.0516 1.3056 0.199 Uiso 1.00 1 c R
H(9) H 1.5518 0.0452 1.4637 0.214 Uiso 1.00 1 c R
H(10) H 1.5782 0.0708 1.3558 0.214 Uiso 1.00 1 c R
H(11) H 1.5970 0.1535 1.4073 0.244 Uiso 1.00 1 c R
H(12) H 1.5306 0.1296 1.5066 0.244 Uiso 1.00 1 c R
H(13) H 1.5030 0.2698 1.3919 0.170 Uiso 1.00 1 c R
H(14) H 1.4653 0.2214 1.2992 0.170 Uiso 1.00 1 c R
H(15) H 1.3430 0.3196 1.2860 0.174 Uiso 1.00 1 c R
H(16) H 1.2765 0.3068 1.3890 0.174 Uiso 1.00 1 c R
H(17) H 1.0928 0.3192 1.2025 0.153 Uiso 1.00 1 c R
H(18) H 1.1872 0.2625 1.1490 0.153 Uiso 1.00 1 c R
H(19) H 0.9838 0.2437 1.0848 0.158 Uiso 1.00 1 c R
H(20) H 0.9007 0.2653 1.1789 0.158 Uiso 1.00 1 c R
H(21) H 0.6496 0.2722 1.1568 0.082 Uiso 1.00 1 c R
H(22) H 0.6576 0.0594 1.0762 0.085 Uiso 1.00 1 c R
H(23) H 0.7949 0.1009 1.2291 0.079 Uiso 1.00 1 c R
H(24) H 0.7879 0.1801 1.2644 0.079 Uiso 1.00 1 c R
H(25) H 0.3318 0.2346 0.8472 0.099 Uiso 1.00 1 c R

loop_
_atom_site_aniso_label
_atom_site_aniso_U_11
_atom_site_aniso_U_22
_atom_site_aniso_U_33
_atom_site_aniso_U_12
_atom_site_aniso_U_13
_atom_site_aniso_U_23
Rb(1) 0.0683(6) 0.1283(9) 0.0596(5) -0.0059(7) 0.0027(4) 0.0084(6)
S(1) 0.156(2) 0.096(2) 0.0761(19) 0.002(2) 0.0009(19) 0.0126(17)
F(1) 0.092(4) 0.068(4) 0.151(5) 0.003(3) -0.016(3) -0.007(3)
F(2) 0.124(5) 0.078(4) 0.162(5) 0.022(3) -0.069(4) -0.042(4)
O(1) 0.111(6) 0.189(9) 0.173(8) -0.074(6) -0.089(6) 0.091(7)
O(2) 0.078(5) 0.104(6) 0.103(5) -0.003(5) -0.021(4) -0.019(4)
O(3) 0.086(5) 0.116(6) 0.090(5) 0.011(5) -0.016(4) -0.005(4)
O(4) 0.085(5) 0.158(8) 0.071(4) 0.032(5) -0.007(4) -0.013(5)
O(5) 0.076(4) 0.094(5) 0.076(4) 0.014(4) -0.020(3) 0.028(3)
N(1) 0.049(5) 0.093(6) 0.068(5) 0.001(5) -0.002(4) 0.006(5)
N(2) 0.159(9) 0.108(8) 0.105(7) -0.009(7) -0.070(6) -0.013(6)
C(1) 0.106(10) 0.172(14) 0.150(11) -0.060(10) -0.042(8) 0.101(10)
C(2) 0.133(12) 0.085(9) 0.158(13) -0.017(9) -0.038(10) -0.001(9)
C(3) 0.085(10) 0.096(10) 0.255(17) -0.021(9) -0.052(11) 0.030(10)
C(4) 0.095(11) 0.209(19) 0.134(11) -0.072(13) -0.046(8) 0.020(12)
C(5) 0.099(11) 0.21(2) 0.32(2) 0.068(16) -0.099(13) -0.14(2)
C(6) 0.118(13) 0.109(13) 0.31(2) 0.019(13) -0.077(14) -0.001(15)
C(7) 0.130(12) 0.29(2) 0.116(12) 0.112(13) -0.044(10) -0.066(13)
C(8) 0.184(14) 0.084(9) 0.137(11) 0.055(10) -0.035(10) -0.034(8)
C(9) 0.218(16) 0.108(11) 0.098(9) 0.036(11) -0.066(10) -0.059(8)
C(10) 0.114(9) 0.224(16) 0.070(7) 0.070(11) 0.001(6) -0.012(10)
C(11) 0.062(6) 0.073(6) 0.054(5) -0.005(5) -0.004(4) 0.002(4)
C(12) 0.056(6) 0.055(7) 0.055(5) -0.002(6) 0.004(4) 0.009(5)
C(13) 0.057(6) 0.076(8) 0.070(6) -0.012(6) -0.009(5) -0.017(6)
C(14) 0.078(7) 0.035(7) 0.097(7) 0.014(6) 0.018(6) 0.008(6)
C(15) 0.066(7) 0.037(6) 0.070(6) 0.014(6) 0.009(5) -0.003(5)
C(16) 0.071(6) 0.054(7) 0.069(5) -0.019(6) -0.014(5) -0.031(5)
C(17) 0.069(6) 0.048(6) 0.084(6) -0.009(5) -0.012(5) -0.006(5)
C(18) 0.080(7) 0.083(8) 0.089(8) -0.007(6) -0.034(6) 0.030(7)

loop_
_atom_type_symbol
_atom_type_description
_atom_type_scat_dispersion_real
_atom_type_scat_dispersion_imag
_atom_type_scat_source
C C 0.003 0.002
;
International Tables for Crystallography
(1992, Vol. C, Tables 4.2.6.8 and 6.1.1.4)
;
H H 0.000 0.000
;
International Tables for Crystallography
(1992, Vol. C, Table 6.1.1.4)
;
N N 0.006 0.003
;
International Tables for Crystallography
(1992, Vol. C, Tables 4.2.6.8 and 6.1.1.4)
;
O O 0.011 0.006
;
International Tables for Crystallography
(1992, Vol. C, Tables 4.2.6.8 and 6.1.1.4)
;
F F 0.017 0.010
;
International Tables for Crystallography
(1992, Vol. C, Tables 4.2.6.8 and 6.1.1.4)
;
S S 0.125 0.123
;
International Tables for Crystallography
(1992, Vol. C, Tables 4.2.6.8 and 6.1.1.4)
;
Rb Rb -0.939 2.968
;
International Tables for Crystallography
(1992, Vol. C, Tables 4.2.6.8 and 6.1.1.4)
;

loop_
_geom_angle_atom_site_label_1
_geom_angle_atom_site_label_2
_geom_angle_atom_site_label_3
_geom_angle
_geom_angle_publ_flag
_geom_angle_site_symmetry_1
_geom_angle_site_symmetry_3
S(1) Rb(1) S(1) 69.08(7) yes . 3_758
S(1) Rb(1) F(1) 67.37(12) yes . 4_555
S(1) Rb(1) O(1) 141.03(19) yes . .
S(1) Rb(1) O(2) 92.23(16) yes . .
S(1) Rb(1) O(3) 79.11(16) yes . .
S(1) Rb(1) O(4) 125.63(17) yes . .
S(1) Rb(1) N(1) 157.20(15) yes . .
S(1) Rb(1) C(11) 133.95(15) yes . .
S(1) Rb(1) F(1) 93.39(12) yes 3_758 4_555
S(1) Rb(1) O(1) 148.21(18) yes 3_758 .
S(1) Rb(1) O(2) 151.56(17) yes 3_758 .
S(1) Rb(1) O(3) 95.68(17) yes 3_758 .
S(1) Rb(1) O(4) 82.82(17) yes 3_758 .
S(1) Rb(1) N(1) 90.53(16) yes 3_758 .
S(1) Rb(1) C(11) 74.22(15) yes 3_758 .
F(1) Rb(1) O(1) 92.5(2) yes 4_555 .
F(1) Rb(1) O(2) 99.00(19) yes 4_555 .
F(1) Rb(1) O(3) 139.27(18) yes 4_555 .
F(1) Rb(1) O(4) 162.87(17) yes 4_555 .
F(1) Rb(1) N(1) 105.29(18) yes 4_555 .
F(1) Rb(1) C(11) 88.49(17) yes 4_555 .
O(1) Rb(1) O(2) 57.0(2) yes . .
O(1) Rb(1) O(3) 100.0(2) yes . .
O(1) Rb(1) O(4) 82.5(2) yes . .
O(1) Rb(1) N(1) 57.8(2) yes . .
O(1) Rb(1) C(11) 74.7(2) yes . .
O(2) Rb(1) O(3) 58.7(2) yes . .
O(2) Rb(1) O(4) 92.0(2) yes . .
O(2) Rb(1) N(1) 110.4(2) yes . .
O(2) Rb(1) C(11) 131.3(2) yes . .
O(3) Rb(1) O(4) 57.9(2) yes . .
O(3) Rb(1) N(1) 114.2(2) yes . .
O(3) Rb(1) C(11) 132.2(2) yes . .
O(4) Rb(1) N(1) 58.2(2) yes . .
O(4) Rb(1) C(11) 74.39(19) yes . .
N(1) Rb(1) C(11) 24.0(2) yes . .
Rb(1) S(1) Rb(1) 110.92(8) yes . 3_758
Rb(1) S(1) C(18) 120.2(4) yes . .
Rb(1) S(1) C(18) 122.3(4) yes 3_758 .
Rb(1) F(1) C(14) 105.7(5) yes 4_454 .
Rb(1) O(1) C(2) 118.6(8) yes . .
Rb(1) O(1) C(3) 112.4(8) yes . .
C(2) O(1) C(3) 128.3(12) yes . .
Rb(1) O(2) C(4) 117.2(6) yes . .
Rb(1) O(2) C(5) 112.0(9) yes . .
C(4) O(2) C(5) 113.9(11) yes . .
Rb(1) O(3) C(6) 114.0(8) yes . .
Rb(1) O(3) C(7) 118.0(7) yes . .
C(6) O(3) C(7) 113.1(12) yes . .
Rb(1) O(4) C(8) 110.5(7) yes . .
Rb(1) O(4) C(9) 113.7(7) yes . .
C(8) O(4) C(9) 127.2(10) yes . .
Rb(1) N(1) C(1) 110.6(6) yes . .
Rb(1) N(1) C(10) 110.4(6) yes . .
Rb(1) N(1) C(11) 94.2(4) yes . .
C(1) N(1) C(10) 112.9(9) yes . .
C(1) N(1) C(11) 113.3(8) yes . .
C(10) N(1) C(11) 114.0(8) yes . .
N(1) C(1) C(2) 119.2(11) yes . .
O(1) C(2) C(1) 129.0(12) yes . .
O(1) C(3) C(4) 121.1(13) yes . .
O(2) C(4) C(3) 117.2(12) yes . .
O(2) C(5) C(6) 125.7(17) yes . .
O(3) C(6) C(5) 126.8(17) yes . .
O(3) C(7) C(8) 119.1(13) yes . .
O(4) C(8) C(7) 124.3(12) yes . .
O(4) C(9) C(10) 124.8(11) yes . .
N(1) C(10) C(9) 122.7(10) yes . .
Rb(1) C(11) N(1) 61.8(4) yes . .
Rb(1) C(11) C(12) 179.0(5) yes . .
N(1) C(11) C(12) 117.9(6) yes . .
C(11) C(12) C(13) 120.9(8) yes . .
C(11) C(12) C(17) 121.2(8) yes . .
C(13) C(12) C(17) 117.8(7) yes . .
C(12) C(13) C(14) 119.0(9) yes . .
F(1) C(14) C(13) 119.3(8) yes . .
F(1) C(14) C(15) 114.2(8) yes . .
C(13) C(14) C(15) 126.5(9) yes . .
O(5) C(15) C(14) 122.9(9) yes . .
O(5) C(15) C(16) 125.1(8) yes . .
C(14) C(15) C(16) 111.9(8) yes . .
F(2) C(16) C(15) 116.5(7) yes . .
F(2) C(16) C(17) 118.9(9) yes . .
C(15) C(16) C(17) 124.6(9) yes . .
C(12) C(17) C(16) 120.3(8) yes . .
S(1) C(18) N(2) 178.8(10) yes . .
C(15) O(5) H(25) 115.6 no . .
N(1) C(1) H(19) 107.9 no . .
N(1) C(1) H(20) 106.6 no . .
C(2) C(1) H(19) 111.8 no . .
C(2) C(1) H(20) 105.9 no . .
H(19) C(1) H(20) 104.2 no . .
O(1) C(2) H(17) 110.4 no . .
O(1) C(2) H(18) 107.1 no . .
C(1) C(2) H(17) 104.5 no . .
C(1) C(2) H(18) 99.8 no . .
H(17) C(2) H(18) 102.8 no . .
O(1) C(3) H(15) 110.8 no . .
O(1) C(3) H(16) 106.9 no . .
C(4) C(3) H(15) 109.7 no . .
C(4) C(3) H(16) 102.8 no . .
H(15) C(3) H(16) 103.7 no . .
O(2) C(4) H(13) 110.2 no . .
O(2) C(4) H(14) 107.1 no . .
C(3) C(4) H(13) 112.7 no . .
C(3) C(4) H(14) 104.6 no . .
H(13) C(4) H(14) 103.8 no . .
O(2) C(5) H(11) 111.0 no . .
O(2) C(5) H(12) 107.3 no . .
C(6) C(5) H(11) 103.7 no . .
C(6) C(5) H(12) 100.5 no . .
H(11) C(5) H(12) 107.1 no . .
O(3) C(6) H(9) 104.9 no . .
O(3) C(6) H(10) 106.5 no . .
C(5) C(6) H(9) 108.0 no . .
C(5) C(6) H(10) 106.3 no . .
H(9) C(6) H(10) 101.7 no . .
O(3) C(7) H(7) 109.7 no . .
O(3) C(7) H(8) 108.5 no . .
C(8) C(7) H(7) 107.4 no . .
C(8) C(7) H(8) 106.9 no . .
H(7) C(7) H(8) 104.1 no . .
O(4) C(8) H(5) 112.1 no . .
O(4) C(8) H(6) 106.7 no . .
C(7) C(8) H(5) 105.2 no . .
C(7) C(8) H(6) 103.2 no . .
H(5) C(8) H(6) 103.1 no . .
O(4) C(9) H(3) 106.1 no . .
O(4) C(9) H(4) 106.8 no . .
C(10) C(9) H(3) 107.4 no . .
C(10) C(9) H(4) 105.7 no . .
H(3) C(9) H(4) 104.3 no . .
N(1) C(10) H(1) 108.5 no . .
N(1) C(10) H(2) 109.2 no . .
C(9) C(10) H(1) 105.3 no . .
C(9) C(10) H(2) 104.1 no . .
H(1) C(10) H(2) 105.9 no . .
Rb(1) C(11) H(23) 71.5 no . .
Rb(1) C(11) H(24) 72.8 no . .
N(1) C(11) H(23) 109.2 no . .
N(1) C(11) H(24) 107.9 no . .
C(12) C(11) H(23) 108.0 no . .
C(12) C(11) H(24) 108.1 no . .
H(23) C(11) H(24) 105.0 no . .
C(12) C(13) H(21) 122.1 no . .
C(14) C(13) H(21) 118.9 no . .
C(12) C(17) H(22) 119.6 no . .
C(16) C(17) H(22) 120.1 no . .

loop_
_geom_bond_atom_site_label_1
_geom_bond_atom_site_label_2
_geom_bond_distance
_geom_bond_publ_flag
_geom_bond_site_symmetry_2
Rb(1) S(1) 3.476(3) yes .
Rb(1) S(1) 3.411(3) yes 3_758
Rb(1) F(1) 3.003(5) yes 4_555
Rb(1) O(1) 2.975(9) yes .
Rb(1) O(2) 2.898(7) yes .
Rb(1) O(3) 2.863(7) yes .
Rb(1) O(4) 2.941(7) yes .
Rb(1) N(1) 3.081(7) yes .
Rb(1) C(11) 3.487(8) yes .
S(1) C(18) 1.588(11) yes .
F(1) C(14) 1.379(11) yes .
F(2) C(16) 1.342(11) yes .
O(1) C(2) 1.233(16) yes .
O(1) C(3) 1.333(16) yes .
O(2) C(4) 1.359(19) yes .
O(2) C(5) 1.40(2) yes .
O(3) C(6) 1.38(2) yes .
O(3) C(7) 1.380(17) yes .
O(4) C(8) 1.346(16) yes .
O(4) C(9) 1.304(15) yes .
O(5) C(15) 1.347(10) yes .
N(1) C(1) 1.472(18) yes .
N(1) C(10) 1.415(16) yes .
N(1) C(11) 1.424(11) yes .
N(2) C(18) 1.139(14) yes .
C(1) C(2) 1.375(19) yes .
C(3) C(4) 1.31(2) yes .
C(5) C(6) 1.18(2) yes .
C(7) C(8) 1.31(2) yes .
C(9) C(10) 1.36(2) yes .
C(11) C(12) 1.518(11) yes .
C(12) C(13) 1.372(14) yes .
C(12) C(17) 1.367(12) yes .
C(13) C(14) 1.379(13) yes .
C(14) C(15) 1.365(14) yes .
C(15) C(16) 1.379(15) yes .
C(16) C(17) 1.384(12) yes .
O(5) H(25) 1.192 no .
C(1) H(19) 0.975 no .
C(1) H(20) 0.991 no .
C(2) H(17) 0.969 no .
C(2) H(18) 1.016 no .
C(3) H(15) 0.964 no .
C(3) H(16) 1.008 no .
C(4) H(13) 0.960 no .
C(4) H(14) 1.011 no .
C(5) H(11) 0.942 no .
C(5) H(12) 0.987 no .
C(6) H(9) 1.010 no .
C(6) H(10) 0.990 no .
C(7) H(7) 0.980 no .
C(7) H(8) 0.987 no .
C(8) H(5) 0.960 no .
C(8) H(6) 1.020 no .
C(9) H(3) 0.978 no .
C(9) H(4) 0.986 no .
C(10) H(1) 0.978 no .
C(10) H(2) 0.965 no .
C(11) H(23) 0.966 no .
C(11) H(24) 0.989 no .
C(13) H(21) 0.999 no .
C(17) H(22) 1.001 no .

loop_
_geom_contact_atom_site_label_1
_geom_contact_atom_site_label_2
_geom_contact_distance
_geom_contact_site_symmetry_2
F(2) F(2) 3.102(8) 3_657
F(2) N(2) 2.999(11) 1_454
F(2) C(8) 3.530(17) 3_757
F(2) C(17) 3.326(10) 3_657
O(5) N(2) 2.621(11) 1_454
N(2) F(2) 2.999(11) 1_656
N(2) O(5) 2.621(11) 1_656
N(2) C(15) 3.555(13) 1_656
C(8) F(2) 3.530(17) 3_757
C(15) N(2) 3.555(13) 1_454
C(17) F(2) 3.326(10) 3_657
S(1) H(9) 3.435 3_858
S(1) H(10) 3.253 3_858
F(1) H(11) 3.374 4_354
F(1) H(15) 3.486 1_455
F(1) H(18) 2.815 1_455
F(2) H(3) 3.157 1_455
F(2) H(6) 3.245 1_455
F(2) H(6) 2.601 3_757
F(2) H(7) 3.205 3_757
F(2) H(22) 2.522 3_657
O(3) H(9) 2.712 3_858
O(3) H(12) 3.576 3_858
O(5) H(2) 3.164 1_455
O(5) H(11) 3.280 4_354
O(5) H(13) 2.750 4_354
O(5) H(18) 3.486 1_455
N(2) H(13) 3.212 4_455
N(2) H(15) 3.407 4_455
N(2) H(25) 2.722 1_656
C(2) H(8) 3.371 2_757
C(3) H(5) 3.280 2_757
C(4) H(21) 3.548 1_655
C(5) H(24) 3.561 1_655
C(6) H(9) 2.891 3_858
C(7) H(9) 3.432 3_858
C(7) H(17) 3.351 2_747
C(8) H(15) 3.536 2_747
C(11) H(10) 3.277 1_455
C(11) H(11) 3.361 1_455
C(11) H(14) 3.590 1_455
C(12) H(14) 3.241 1_455
C(13) H(14) 2.857 1_455
C(14) H(14) 3.427 1_455
C(14) H(18) 3.150 1_455
C(15) H(18) 3.446 1_455
C(16) H(3) 3.585 1_455
C(16) H(6) 3.466 1_455
C(16) H(6) 3.296 3_757
C(17) H(6) 3.439 1_455
C(17) H(6) 3.525 3_757
C(17) H(7) 3.312 1_455
C(18) H(7) 3.481 3_858
H(1) H(3) 3.141 3_757
H(1) H(4) 3.399 3_757
H(2) O(5) 3.164 1_655
H(3) F(2) 3.157 1_655
H(3) C(16) 3.585 1_655
H(3) H(1) 3.141 3_757
H(3) H(3) 3.360 3_757
H(3) H(4) 3.040 3_757
H(3) H(22) 3.284 3_757
H(4) H(1) 3.399 3_757
H(4) H(3) 3.040 3_757
H(4) H(4) 3.466 3_757
H(5) C(3) 3.280 2_747
H(5) H(15) 2.594 2_747
H(5) H(16) 3.087 2_747
H(5) H(17) 3.038 2_747
H(6) F(2) 3.245 1_655
H(6) F(2) 2.601 3_757
H(6) C(16) 3.466 1_655
H(6) C(16) 3.296 3_757
H(6) C(17) 3.439 1_655
H(6) C(17) 3.525 3_757
H(6) H(22) 3.228 1_655
H(6) H(22) 3.183 3_757
H(7) F(2) 3.205 3_757
H(7) C(17) 3.312 1_655
H(7) C(18) 3.481 3_858
H(7) H(22) 3.033 1_655
H(7) H(23) 3.176 1_655
H(8) C(2) 3.371 2_747
H(8) H(9) 3.077 3_858
H(8) H(12) 2.908 3_858
H(8) H(15) 3.507 2_747
H(8) H(17) 2.411 2_747
H(9) S(1) 3.435 3_858
H(9) O(3) 2.712 3_858
H(9) C(6) 2.891 3_858
H(9) C(7) 3.432 3_858
H(9) H(8) 3.077 3_858
H(9) H(9) 2.174 3_858
H(9) H(10) 3.488 3_858
H(9) H(12) 3.365 3_858
H(10) S(1) 3.253 3_858
H(10) C(11) 3.277 1_655
H(10) H(9) 3.488 3_858
H(10) H(23) 2.702 1_655
H(10) H(24) 3.066 1_655
H(11) F(1) 3.374 4_655
H(11) O(5) 3.280 4_655
H(11) C(11) 3.361 1_655
H(11) H(23) 3.202 1_655
H(11) H(24) 2.680 1_655
H(11) H(25) 3.091 4_655
H(12) O(3) 3.576 3_858
H(12) H(8) 2.908 3_858
H(12) H(9) 3.365 3_858
H(13) O(5) 2.750 4_655
H(13) N(2) 3.212 4_554
H(13) H(21) 3.477 1_655
H(13) H(24) 3.556 1_655
H(13) H(25) 3.018 4_655
H(14) C(11) 3.590 1_655
H(14) C(12) 3.241 1_655
H(14) C(13) 2.857 1_655
H(14) C(14) 3.427 1_655
H(14) H(21) 2.756 1_655
H(14) H(24) 3.030 1_655
H(14) H(25) 3.376 4_655
H(15) F(1) 3.486 1_655
H(15) N(2) 3.407 4_554
H(15) C(8) 3.536 2_757
H(15) H(5) 2.594 2_757
H(15) H(8) 3.507 2_757
H(15) H(21) 3.431 1_655
H(16) H(5) 3.087 2_757
H(17) C(7) 3.351 2_757
H(17) H(5) 3.038 2_757
H(17) H(8) 2.411 2_757
H(18) F(1) 2.815 1_655
H(18) O(5) 3.486 1_655
H(18) C(14) 3.150 1_655
H(18) C(15) 3.446 1_655
H(21) C(4) 3.548 1_455
H(21) H(13) 3.477 1_455
H(21) H(14) 2.756 1_455
H(21) H(15) 3.431 1_455
H(22) F(2) 2.522 3_657
H(22) H(3) 3.284 3_757
H(22) H(6) 3.228 1_455
H(22) H(6) 3.183 3_757
H(22) H(7) 3.033 1_455
H(23) H(7) 3.176 1_455
H(23) H(10) 2.702 1_455
H(23) H(11) 3.202 1_455
H(24) C(5) 3.561 1_455
H(24) H(10) 3.066 1_455
H(24) H(11) 2.680 1_455
H(24) H(13) 3.556 1_455
H(24) H(14) 3.030 1_455
H(25) N(2) 2.722 1_454
H(25) H(11) 3.091 4_354
H(25) H(13) 3.018 4_354
H(25) H(14) 3.376 4_354

loop_
_geom_torsion_atom_site_label_1
_geom_torsion_atom_site_label_2
_geom_torsion_atom_site_label_3
_geom_torsion_atom_site_label_4
_geom_torsion
_geom_torsion_site_symmetry_1
_geom_torsion_site_symmetry_3
_geom_torsion_site_symmetry_4
S(1) Rb(1) S(1) C(18) -151.4(4) . 3_758 3_758
S(1) Rb(1) S(1) C(18) -152.1(4) 3_758 . .
S(1) Rb(1) F(1) C(14) 117.7(5) . 4_555 4_555
F(1) Rb(1) S(1) Rb(1) 103.18(14) 4_555 . 3_758
F(1) Rb(1) S(1) C(18) -48.9(4) 4_555 . .
S(1) Rb(1) O(1) C(2) -158.8(8) . . .
S(1) Rb(1) O(1) C(3) 30.1(10) . . .
O(1) Rb(1) S(1) Rb(1) 167.0(2) . . 3_758
O(1) Rb(1) S(1) C(18) 14.9(5) . . .
S(1) Rb(1) O(2) C(4) -162.9(9) . . .
S(1) Rb(1) O(2) C(5) 62.8(10) . . .
O(2) Rb(1) S(1) Rb(1) -158.00(18) . . 3_758
O(2) Rb(1) S(1) C(18) 49.9(4) . . .
S(1) Rb(1) O(3) C(6) -90.0(11) . . .
S(1) Rb(1) O(3) C(7) 133.7(9) . . .
O(3) Rb(1) S(1) Rb(1) -100.45(17) . . 3_758
O(3) Rb(1) S(1) C(18) 107.4(4) . . .
S(1) Rb(1) O(4) C(8) -20.8(8) . . .
S(1) Rb(1) O(4) C(9) 129.5(7) . . .
O(4) Rb(1) S(1) Rb(1) -64.0(2) . . 3_758
O(4) Rb(1) S(1) C(18) 143.9(4) . . .
S(1) Rb(1) N(1) C(1) 137.4(6) . . .
S(1) Rb(1) N(1) C(10) -97.0(8) . . .
S(1) Rb(1) N(1) C(11) 20.6(8) . . .
N(1) Rb(1) S(1) Rb(1) 27.9(4) . . 3_758
N(1) Rb(1) S(1) C(18) -124.2(6) . . .
S(1) Rb(1) C(11) N(1) -169.1(4) . . .
S(1) Rb(1) C(11) C(12) -100(37) . . .
C(11) Rb(1) S(1) Rb(1) 39.4(2) . . 3_758
C(11) Rb(1) S(1) C(18) -112.7(4) . . .
S(1) Rb(1) F(1) C(14) -176.7(5) 3_758 4_555 4_555
F(1) Rb(1) S(1) Rb(1) -64.20(13) 4_555 3_758 3_758
F(1) Rb(1) S(1) C(18) 144.4(4) 4_555 3_758 3_758
S(1) Rb(1) O(1) C(2) -2.3(11) 3_758 . .
S(1) Rb(1) O(1) C(3) -173.4(7) 3_758 . .
O(1) Rb(1) S(1) Rb(1) -164.4(3) . 3_758 3_758
O(1) Rb(1) S(1) C(18) 44.1(6) . 3_758 3_758
S(1) Rb(1) O(2) C(4) 149.8(8) 3_758 . .
S(1) Rb(1) O(2) C(5) 15.5(11) 3_758 . .
O(2) Rb(1) S(1) Rb(1) 51.8(3) . 3_758 3_758
O(2) Rb(1) S(1) C(18) -99.6(5) . 3_758 3_758
S(1) Rb(1) O(3) C(6) -157.3(11) 3_758 . .
S(1) Rb(1) O(3) C(7) 66.3(9) 3_758 . .
O(3) Rb(1) S(1) Rb(1) 76.04(17) . 3_758 3_758
O(3) Rb(1) S(1) C(18) -75.4(4) . 3_758 3_758
S(1) Rb(1) O(4) C(8) -78.6(8) 3_758 . .
S(1) Rb(1) O(4) C(9) 71.7(8) 3_758 . .
O(4) Rb(1) S(1) Rb(1) 132.59(17) . 3_758 3_758
O(4) Rb(1) S(1) C(18) -18.8(4) . 3_758 3_758
S(1) Rb(1) N(1) C(1) 163.3(6) 3_758 . .
S(1) Rb(1) N(1) C(10) -71.0(7) 3_758 . .
S(1) Rb(1) N(1) C(11) 46.5(5) 3_758 . .
N(1) Rb(1) S(1) Rb(1) -169.55(17) . 3_758 3_758
N(1) Rb(1) S(1) C(18) 39.0(4) . 3_758 3_758
S(1) Rb(1) C(11) N(1) -131.1(5) 3_758 . .
S(1) Rb(1) C(11) C(12) -62(37) 3_758 . .
C(11) Rb(1) S(1) Rb(1) -151.67(17) . 3_758 3_758
C(11) Rb(1) S(1) C(18) 56.9(4) . 3_758 3_758
F(1) Rb(1) O(1) C(2) -102.8(9) 4_555 . .
F(1) Rb(1) O(1) C(3) 86.1(8) 4_555 . .
O(1) Rb(1) F(1) C(14) -27.9(5) . 4_555 4_555
F(1) Rb(1) O(2) C(4) -95.5(9) 4_555 . .
F(1) Rb(1) O(2) C(5) 130.2(10) 4_555 . .
O(2) Rb(1) F(1) C(14) 29.0(5) . 4_555 4_555
F(1) Rb(1) O(3) C(6) -55.4(11) 4_555 . .
F(1) Rb(1) O(3) C(7) 168.2(8) 4_555 . .
O(3) Rb(1) F(1) C(14) 80.6(5) . 4_555 4_555
F(1) Rb(1) O(4) C(8) -156.7(8) 4_555 . .
F(1) Rb(1) O(4) C(9) -6.4(12) 4_555 . .
O(4) Rb(1) F(1) C(14) -100.1(8) . 4_555 4_555
F(1) Rb(1) N(1) C(1) 69.7(6) 4_555 . .
F(1) Rb(1) N(1) C(10) -164.7(7) 4_555 . .
F(1) Rb(1) N(1) C(11) -47.2(5) 4_555 . .
N(1) Rb(1) F(1) C(14) -85.2(5) . 4_555 4_555
F(1) Rb(1) C(11) N(1) 135.0(5) 4_555 . .
F(1) Rb(1) C(11) C(12) -156(37) 4_555 . .
C(11) Rb(1) F(1) C(14) -102.6(5) . 4_555 4_555
O(1) Rb(1) O(2) C(4) -8.4(9) . . .
O(1) Rb(1) O(2) C(5) -142.7(11) . . .
O(2) Rb(1) O(1) C(2) 158.0(10) . . .
O(2) Rb(1) O(1) C(3) -13.0(8) . . .
O(1) Rb(1) O(3) C(6) 50.4(11) . . .
O(1) Rb(1) O(3) C(7) -86.0(9) . . .
O(3) Rb(1) O(1) C(2) 116.1(9) . . .
O(3) Rb(1) O(1) C(3) -54.9(9) . . .
O(1) Rb(1) O(4) C(8) 129.7(8) . . .
O(1) Rb(1) O(4) C(9) -80.0(8) . . .
O(4) Rb(1) O(1) C(2) 60.7(9) . . .
O(4) Rb(1) O(1) C(3) -110.3(9) . . .
O(1) Rb(1) N(1) C(1) -13.5(6) . . .
O(1) Rb(1) N(1) C(10) 112.2(7) . . .
O(1) Rb(1) N(1) C(11) -130.3(5) . . .
N(1) Rb(1) O(1) C(2) 3.7(9) . . .
N(1) Rb(1) O(1) C(3) -167.3(9) . . .
O(1) Rb(1) C(11) N(1) 42.0(5) . . .
O(1) Rb(1) C(11) C(12) 112(37) . . .
C(11) Rb(1) O(1) C(2) -15.1(9) . . .
C(11) Rb(1) O(1) C(3) 173.9(9) . . .
O(2) Rb(1) O(3) C(6) 9.4(10) . . .
O(2) Rb(1) O(3) C(7) -127.0(9) . . .
O(3) Rb(1) O(2) C(4) 121.2(9) . . .
O(3) Rb(1) O(2) C(5) -13.0(10) . . .
O(2) Rb(1) O(4) C(8) 73.4(8) . . .
O(2) Rb(1) O(4) C(9) -136.3(8) . . .
O(4) Rb(1) O(2) C(4) 71.3(9) . . .
O(4) Rb(1) O(2) C(5) -63.0(10) . . .
O(2) Rb(1) N(1) C(1) -36.3(7) . . .
O(2) Rb(1) N(1) C(10) 89.4(7) . . .
O(2) Rb(1) N(1) C(11) -153.1(4) . . .
N(1) Rb(1) O(2) C(4) 14.6(9) . . .
N(1) Rb(1) O(2) C(5) -119.7(10) . . .
O(2) Rb(1) C(11) N(1) 34.3(6) . . .
O(2) Rb(1) C(11) C(12) 104(37) . . .
C(11) Rb(1) O(2) C(4) 0.4(10) . . .
C(11) Rb(1) O(2) C(5) -133.8(10) . . .
O(3) Rb(1) O(4) C(8) 22.8(7) . . .
O(3) Rb(1) O(4) C(9) 173.1(9) . . .
O(4) Rb(1) O(3) C(6) 124.8(11) . . .
O(4) Rb(1) O(3) C(7) -11.6(9) . . .
O(3) Rb(1) N(1) C(1) -100.2(6) . . .
O(3) Rb(1) N(1) C(10) 25.4(8) . . .
O(3) Rb(1) N(1) C(11) 143.0(4) . . .
N(1) Rb(1) O(3) C(6) 109.5(11) . . .
N(1) Rb(1) O(3) C(7) -26.9(9) . . .
O(3) Rb(1) C(11) N(1) -47.8(6) . . .
O(3) Rb(1) C(11) C(12) 22(37) . . .
C(11) Rb(1) O(3) C(6) 128.8(10) . . .
C(11) Rb(1) O(3) C(7) -7.5(10) . . .
O(4) Rb(1) N(1) C(1) -115.5(7) . . .
O(4) Rb(1) N(1) C(10) 10.2(7) . . .
O(4) Rb(1) N(1) C(11) 127.7(5) . . .
N(1) Rb(1) O(4) C(8) -173.7(8) . . .
N(1) Rb(1) O(4) C(9) -23.4(7) . . .
O(4) Rb(1) C(11) N(1) -44.3(5) . . .
O(4) Rb(1) C(11) C(12) 25(37) . . .
C(11) Rb(1) O(4) C(8) -154.1(8) . . .
C(11) Rb(1) O(4) C(9) -3.8(8) . . .
N(1) Rb(1) C(11) C(12) 70(37) . . .
C(11) Rb(1) N(1) C(1) 116.8(9) . . .
C(11) Rb(1) N(1) C(10) -117.5(9) . . .
Rb(1) S(1) C(18) N(2) -174(36) . . .
Rb(1) S(1) C(18) N(2) 37(45) 3_758 . .
Rb(1) F(1) C(14) C(13) 88.6(9) 4_454 . .
Rb(1) F(1) C(14) C(15) -92.7(8) 4_454 . .
Rb(1) O(1) C(2) C(1) 9.1(19) . . .
Rb(1) O(1) C(3) C(4) 37.8(18) . . .
C(2) O(1) C(3) C(4) -132.1(16) . . .
C(3) O(1) C(2) C(1) 178.6(14) . . .
Rb(1) O(2) C(4) C(3) 31.3(17) . . .
Rb(1) O(2) C(5) C(6) 19(2) . . .
C(4) O(2) C(5) C(6) -117(2) . . .
C(5) O(2) C(4) C(3) 164.7(15) . . .
Rb(1) O(3) C(6) C(5) -5(2) . . .
Rb(1) O(3) C(7) C(8) -1.2(18) . . .
C(6) O(3) C(7) C(8) -137.9(15) . . .
C(7) O(3) C(6) C(5) 133(2) . . .
Rb(1) O(4) C(8) C(7) -38.8(17) . . .
Rb(1) O(4) C(9) C(10) 39.9(17) . . .
C(8) O(4) C(9) C(10) -175.7(13) . . .
C(9) O(4) C(8) C(7) 175.9(15) . . .
Rb(1) N(1) C(1) C(2) 24.7(13) . . .
Rb(1) N(1) C(10) C(9) 2.4(16) . . .
Rb(1) N(1) C(11) C(12) -179.0(6) . . .
C(1) N(1) C(10) C(9) 126.7(14) . . .
C(10) N(1) C(1) C(2) -99.6(13) . . .
C(1) N(1) C(11) Rb(1) -114.6(7) . . .
C(1) N(1) C(11) C(12) 66.5(10) . . .
C(11) N(1) C(1) C(2) 129.0(11) . . .
C(10) N(1) C(11) Rb(1) 114.6(9) . . .
C(10) N(1) C(11) C(12) -64.4(11) . . .
C(11) N(1) C(10) C(9) -102.2(14) . . .
N(1) C(1) C(2) O(1) -25(2) . . .
O(1) C(3) C(4) O(2) -49(2) . . .
O(2) C(5) C(6) O(3) -10(3) . . .
O(3) C(7) C(8) O(4) 29(2) . . .
O(4) C(9) C(10) N(1) -30(2) . . .
Rb(1) C(11) C(12) C(13) -157(36) . . .
Rb(1) C(11) C(12) C(17) 26(37) . . .
N(1) C(11) C(12) C(13) -88.2(10) . . .
N(1) C(11) C(12) C(17) 95.1(10) . . .
C(11) C(12) C(13) C(14) -177.9(8) . . .
C(11) C(12) C(17) C(16) 178.4(8) . . .
C(13) C(12) C(17) C(16) 1.7(13) . . .
C(17) C(12) C(13) C(14) -1.1(13) . . .
C(12) C(13) C(14) F(1) 178.7(8) . . .
C(12) C(13) C(14) C(15) 0.2(12) . . .
F(1) C(14) C(15) O(5) -1.0(14) . . .
F(1) C(14) C(15) C(16) -178.5(8) . . .
C(13) C(14) C(15) O(5) 177.5(9) . . .
C(13) C(14) C(15) C(16) 0.1(13) . . .
O(5) C(15) C(16) F(2) 1.5(14) . . .
O(5) C(15) C(16) C(17) -176.9(8) . . .
C(14) C(15) C(16) F(2) 178.9(8) . . .
C(14) C(15) C(16) C(17) 0.5(13) . . .
F(2) C(16) C(17) C(12) -179.8(6) . . .
C(15) C(16) C(17) C(12) -1.4(14) . . .
